data_7047416
loop_
_publ_author_name
'Kang, Yang'
'Liao, Zhuang'
'Wu, Min'
'Li, Sai'
'Fang, De-Cai'
'Zheng, Xiang-Jun'
'Jin, Lin-Pei'

_publ_section_title
;
 Photophysical properties of a D-\p-A Schiff base and its applications in
 the detection of metal ions.
;
_journal_issue 38
_journal_name_full 'Dalton transactions (Cambridge, England : 2003)'
_journal_page_first 13730
_journal_page_last 13738
_journal_paper_doi 10.1039/c8dt03179g
_journal_volume 47
_journal_year 2018
_chemical_formula_sum 'C2.07 H2.34 N0.69 O0.14'
_chemical_formula_weight 39.08
_space_group_IT_number 14
_space_group_name_Hall '-P 2yn'
_space_group_name_H-M_alt 'P 1 21/n 1'
_symmetry_cell_setting monoclinic
_symmetry_space_group_name_Hall '-P 2yn'
_symmetry_space_group_name_H-M 'P 1 21/n 1'
_atom_sites_solution_hydrogens geom
_atom_sites_solution_primary direct
_atom_sites_solution_secondary difmap
_audit_creation_method SHELXL-97
_audit_update_record
;
2018-08-03 deposited with the CCDC.
2018-09-03 downloaded from the CCDC.
;
_cell_angle_alpha 90.00
_cell_angle_beta 90.853(2)
_cell_angle_gamma 90.00
_cell_formula_units_Z 29
_cell_length_a 9.3825(2)
_cell_length_b 7.1727(2)
_cell_length_c 21.5510(5)
_cell_measurement_reflns_used 3074
_cell_measurement_temperature 293(2)
_cell_measurement_theta_max 73.0690
_cell_measurement_theta_min 5.0890
_cell_volume 1450.18(6)
_computing_cell_refinement 'Bruker FRAMBO'
_computing_data_collection 'Bruker FRAMBO'
_computing_data_reduction 'Bruker SAINT'
_computing_molecular_graphics 'Bruker SHELXTL'
_computing_publication_material 'Bruker SHELXTL'
_computing_structure_refinement 'SHELXL-97 (Sheldrick, 1997)'
_computing_structure_solution 'SHELXS-97 (Sheldrick, 1990)'
_diffrn_ambient_temperature 293(2)
_diffrn_measured_fraction_theta_full 0.972
_diffrn_measured_fraction_theta_max 0.973
_diffrn_measurement_device_type 'multiwire proportional'
_diffrn_measurement_method 'phi and omega scans'
_diffrn_radiation_monochromator graphite
_diffrn_radiation_source 'fine-focus sealed tube'
_diffrn_radiation_type CuK\a
_diffrn_radiation_wavelength 1.54178
_diffrn_reflns_av_R_equivalents 0.0196
_diffrn_reflns_av_sigmaI/netI 0.0259
_diffrn_reflns_limit_h_max 11
_diffrn_reflns_limit_h_min -6
_diffrn_reflns_limit_k_max 8
_diffrn_reflns_limit_k_min -8
_diffrn_reflns_limit_l_max 26
_diffrn_reflns_limit_l_min -26
_diffrn_reflns_number 5520
_diffrn_reflns_theta_full 73.30
_diffrn_reflns_theta_max 73.30
_diffrn_reflns_theta_min 4.10
_exptl_absorpt_coefficient_mu 0.697
_exptl_absorpt_correction_T_max 0.9026
_exptl_absorpt_correction_T_min 0.7678
_exptl_absorpt_correction_type multi-scan
_exptl_absorpt_process_details SADABS
_exptl_crystal_colour orange
_exptl_crystal_density_method 'not measured'
_exptl_crystal_description bulk
_exptl_crystal_F_000 600
_exptl_crystal_size_max 0.40
_exptl_crystal_size_mid 0.30
_exptl_crystal_size_min 0.15
_refine_diff_density_max 0.316
_refine_diff_density_min -0.363
_refine_diff_density_rms 0.045
_refine_ls_extinction_method none
_refine_ls_goodness_of_fit_ref 1.047
_refine_ls_hydrogen_treatment mixed
_refine_ls_matrix_type full
_refine_ls_number_parameters 193
_refine_ls_number_reflns 2830
_refine_ls_number_restraints 0
_refine_ls_restrained_S_all 1.047
_refine_ls_R_factor_all 0.0450
_refine_ls_R_factor_gt 0.0415
_refine_ls_shift/su_max 0.001
_refine_ls_shift/su_mean 0.000
_refine_ls_structure_factor_coef Fsqd
_refine_ls_weighting_details 'calc w=1/[\s^2^(Fo^2^)+(0.0671P)^2^+0.4461P] where P=(Fo^2^+2Fc^2^)/3'
_refine_ls_weighting_scheme calc
_refine_ls_wR_factor_gt 0.1151
_refine_ls_wR_factor_ref 0.1190
_reflns_number_gt 2575
_reflns_number_total 2830
_reflns_threshold_expression >2sigma(I)
_cod_data_source_file c8dt03179g2.cif
_cod_data_source_block 20170405f
_cod_depositor_comments
;
The following automatic conversions were performed:

'_symmetry_cell_setting' value 'Monoclinic' changed to 'monoclinic'
according to
/home/data/users/saulius/crontab/automatic-downloads/rss-feeds/RSC/lib/dictionaries/cif_core.dic
dictionary named 'cif_core.dic' version 2.4.2 from 2011-04-26.

'_exptl_absorpt_correction_type' value 'Multi-scan' changed to
'multi-scan' according to
/home/data/users/saulius/crontab/automatic-downloads/rss-feeds/RSC/lib/dictionaries/cif_core.dic
dictionary named 'cif_core.dic' version 2.4.2 from 2011-04-26.

Automatic conversion script
Id: cif_fix_values 4973 2017-02-22 13:04:09Z antanas 

 Adding full bibliography for 7047415--7047416.cif.
;
_cod_original_sg_symbol_H-M P2(1)/n
_cod_database_code 7047416

loop_
_symmetry_equiv_pos_as_xyz
'x, y, z'
'-x+1/2, y+1/2, -z+1/2'
'-x, -y, -z'
'x-1/2, -y-1/2, z-1/2'

loop_
_atom_site_label
_atom_site_type_symbol
_atom_site_fract_x
_atom_site_fract_y
_atom_site_fract_z
_atom_site_U_iso_or_equiv
_atom_site_adp_type
_atom_site_occupancy
_atom_site_symmetry_multiplicity
_atom_site_calc_flag
_atom_site_refinement_flags
C1 C 0.57928(13) 1.05356(17) 1.15373(6) 0.0172(3) Uani 1 1 d .
C2 C 0.51066(13) 1.15001(17) 1.10724(6) 0.0168(3) Uani 1 1 d .
C3 C 0.53155(13) 1.34822(18) 1.10209(6) 0.0196(3) Uani 1 1 d .
C4 C 0.67025(13) 1.15291(18) 1.19697(6) 0.0195(3) Uani 1 1 d .
C5 C 0.35027(13) 1.14864(17) 1.02353(6) 0.0173(3) Uani 1 1 d .
H5 H 0.3706 1.2746 1.0186 0.021 Uiso 1 1 calc R
C6 C 0.24651(13) 1.06581(18) 0.98322(6) 0.0176(3) Uani 1 1 d .
C7 C 0.20690(13) 0.87496(18) 0.98583(6) 0.0185(3) Uani 1 1 d .
C8 C 0.10158(13) 0.80304(18) 0.94717(6) 0.0199(3) Uani 1 1 d .
H8 H 0.0799 0.6767 0.9491 0.024 Uiso 1 1 calc R
C9 C 0.02651(13) 0.91831(18) 0.90488(6) 0.0193(3) Uani 1 1 d .
C10 C 0.07017(14) 1.10800(18) 0.90070(6) 0.0210(3) Uani 1 1 d .
H10 H 0.0268 1.1859 0.8716 0.025 Uiso 1 1 calc R
C11 C 0.17476(13) 1.17680(18) 0.93884(6) 0.0200(3) Uani 1 1 d .
H11 H 0.1997 1.3018 0.9354 0.024 Uiso 1 1 calc R
C12 C -0.16308(13) 0.97808(19) 0.82693(6) 0.0217(3) Uani 1 1 d .
H12A H -0.1766 1.0974 0.8472 0.026 Uiso 1 1 calc R
H12B H -0.2567 0.9255 0.8187 0.026 Uiso 1 1 calc R
C13 C -0.09025(15) 1.0114(2) 0.76519(6) 0.0252(3) Uani 1 1 d .
H13A H 0.0061 1.0514 0.7727 0.038 Uiso 1 1 calc R
H13B H -0.1409 1.1060 0.7424 0.038 Uiso 1 1 calc R
H13C H -0.0901 0.8978 0.7416 0.038 Uiso 1 1 calc R
C14 C -0.13073(14) 0.65943(19) 0.87057(6) 0.0239(3) Uani 1 1 d .
H14A H -0.2326 0.6534 0.8626 0.029 Uiso 1 1 calc R
H14B H -0.1126 0.6086 0.9116 0.029 Uiso 1 1 calc R
C15 C -0.05548(16) 0.5400(2) 0.82333(7) 0.0317(3) Uani 1 1 d .
H15A H -0.0688 0.5930 0.7827 0.048 Uiso 1 1 calc R
H15B H -0.0943 0.4163 0.8239 0.048 Uiso 1 1 calc R
H15C H 0.0445 0.5351 0.8334 0.048 Uiso 1 1 calc R
N1 N 0.41816(11) 1.05645(15) 1.06702(5) 0.0170(2) Uani 1 1 d .
N2 N 0.56381(11) 0.86845(15) 1.16418(5) 0.0205(3) Uani 1 1 d .
H2A H 0.5078 0.8034 1.1408 0.025 Uiso 1 1 calc R
H2B H 0.6100 0.8160 1.1942 0.025 Uiso 1 1 calc R
N3 N 0.53945(13) 1.50666(16) 1.09576(6) 0.0278(3) Uani 1 1 d .
N4 N 0.74062(12) 1.22712(16) 1.23299(5) 0.0261(3) Uani 1 1 d .
N5 N -0.08588(12) 0.85439(15) 0.86976(5) 0.0213(3) Uani 1 1 d .
O1 O 0.27142(10) 0.75670(13) 1.02640(4) 0.0244(2) Uani 1 1 d .
H1 H 0.3275 0.8150 1.0485 0.037 Uiso 1 1 calc R

loop_
_atom_site_aniso_label
_atom_site_aniso_U_11
_atom_site_aniso_U_22
_atom_site_aniso_U_33
_atom_site_aniso_U_23
_atom_site_aniso_U_13
_atom_site_aniso_U_12
C1 0.0151(6) 0.0176(6) 0.0190(6) -0.0024(5) -0.0016(5) -0.0006(4)
C2 0.0159(6) 0.0165(6) 0.0179(6) -0.0020(4) -0.0025(5) -0.0014(4)
C3 0.0187(6) 0.0215(7) 0.0183(6) -0.0023(5) -0.0049(5) -0.0013(5)
C4 0.0184(6) 0.0193(6) 0.0208(6) 0.0000(5) -0.0035(5) 0.0017(5)
C5 0.0175(6) 0.0162(6) 0.0183(6) -0.0006(4) -0.0007(5) -0.0002(5)
C6 0.0167(6) 0.0195(6) 0.0164(6) -0.0010(5) -0.0018(5) 0.0003(5)
C7 0.0188(6) 0.0194(6) 0.0172(6) 0.0011(5) -0.0029(5) 0.0015(5)
C8 0.0218(6) 0.0172(6) 0.0207(6) 0.0015(5) -0.0042(5) -0.0022(5)
C9 0.0178(6) 0.0229(7) 0.0170(6) -0.0003(5) -0.0031(5) -0.0008(5)
C10 0.0220(6) 0.0198(6) 0.0209(6) 0.0029(5) -0.0066(5) 0.0012(5)
C11 0.0217(6) 0.0170(6) 0.0213(6) 0.0010(5) -0.0030(5) -0.0005(5)
C12 0.0181(6) 0.0242(7) 0.0225(7) 0.0011(5) -0.0071(5) -0.0010(5)
C13 0.0271(7) 0.0260(7) 0.0224(7) 0.0026(5) -0.0045(5) 0.0017(6)
C14 0.0222(6) 0.0254(7) 0.0240(7) 0.0022(5) -0.0073(5) -0.0052(5)
C15 0.0331(8) 0.0224(7) 0.0395(8) 0.0020(6) -0.0032(6) 0.0026(6)
N1 0.0156(5) 0.0180(5) 0.0173(5) -0.0017(4) -0.0027(4) -0.0010(4)
N2 0.0233(5) 0.0173(5) 0.0207(5) 0.0014(4) -0.0093(4) -0.0009(4)
N3 0.0341(6) 0.0194(6) 0.0296(6) -0.0016(5) -0.0083(5) -0.0035(5)
N4 0.0250(6) 0.0254(6) 0.0276(6) -0.0046(5) -0.0088(5) -0.0005(5)
N5 0.0217(5) 0.0206(6) 0.0213(6) 0.0020(4) -0.0079(4) -0.0034(4)
O1 0.0278(5) 0.0190(5) 0.0259(5) 0.0034(4) -0.0138(4) -0.0020(4)

loop_
_atom_type_symbol
_atom_type_description
_atom_type_scat_dispersion_real
_atom_type_scat_dispersion_imag
_atom_type_scat_source
C C 0.0181 0.0091 'International Tables Vol C Tables 4.2.6.8 and 6.1.1.4'
H H 0.0000 0.0000 'International Tables Vol C Tables 4.2.6.8 and 6.1.1.4'
N N 0.0311 0.0180 'International Tables Vol C Tables 4.2.6.8 and 6.1.1.4'
O O 0.0492 0.0322 'International Tables Vol C Tables 4.2.6.8 and 6.1.1.4'

loop_
_geom_angle_atom_site_label_1
_geom_angle_atom_site_label_2
_geom_angle_atom_site_label_3
_geom_angle
N2 C1 C2 124.47(11)
N2 C1 C4 116.14(11)
C2 C1 C4 119.34(11)
C1 C2 N1 119.63(11)
C1 C2 C3 119.47(11)
N1 C2 C3 120.87(11)
N3 C3 C2 175.28(14)
N4 C4 C1 177.36(14)
N1 C5 C6 123.25(12)
N1 C5 H5 118.4
C6 C5 H5 118.4
C11 C6 C7 116.70(11)
C11 C6 C5 119.59(12)
C7 C6 C5 123.69(11)
O1 C7 C8 117.63(11)
O1 C7 C6 120.98(11)
C8 C7 C6 121.39(11)
C7 C8 C9 121.06(12)
C7 C8 H8 119.5
C9 C8 H8 119.5
N5 C9 C8 122.29(12)
N5 C9 C10 120.35(11)
C8 C9 C10 117.34(11)
C11 C10 C9 120.85(12)
C11 C10 H10 119.6
C9 C10 H10 119.6
C10 C11 C6 122.52(12)
C10 C11 H11 118.7
C6 C11 H11 118.7
N5 C12 C13 114.93(11)
N5 C12 H12A 108.5
C13 C12 H12A 108.5
N5 C12 H12B 108.5
C13 C12 H12B 108.5
H12A C12 H12B 107.5
C12 C13 H13A 109.5
C12 C13 H13B 109.5
H13A C13 H13B 109.5
C12 C13 H13C 109.5
H13A C13 H13C 109.5
H13B C13 H13C 109.5
N5 C14 C15 113.36(11)
N5 C14 H14A 108.9
C15 C14 H14A 108.9
N5 C14 H14B 108.9
C15 C14 H14B 108.9
H14A C14 H14B 107.7
C14 C15 H15A 109.5
C14 C15 H15B 109.5
H15A C15 H15B 109.5
C14 C15 H15C 109.5
H15A C15 H15C 109.5
H15B C15 H15C 109.5
C5 N1 C2 119.78(11)
C1 N2 H2A 120.0
C1 N2 H2B 120.0
H2A N2 H2B 120.0
C9 N5 C14 122.29(11)
C9 N5 C12 121.05(11)
C14 N5 C12 116.60(10)
C7 O1 H1 109.5

loop_
_geom_bond_atom_site_label_1
_geom_bond_atom_site_label_2
_geom_bond_distance
C1 N2 1.3548(17)
C1 C2 1.3704(17)
C1 C4 1.4425(17)
C2 N1 1.3901(15)
C2 C3 1.4397(18)
C3 N3 1.1471(18)
C4 N4 1.1431(17)
C5 N1 1.3052(16)
C5 C6 1.4249(17)
C5 H5 0.9300
C6 C11 1.4080(17)
C6 C7 1.4198(18)
C7 O1 1.3544(15)
C7 C8 1.3829(17)
C8 C9 1.4111(17)
C8 H8 0.9300
C9 N5 1.3679(16)
C9 C10 1.4242(19)
C10 C11 1.3632(18)
C10 H10 0.9300
C11 H11 0.9300
C12 N5 1.4643(16)
C12 C13 1.5235(19)
C12 H12A 0.9700
C12 H12B 0.9700
C13 H13A 0.9600
C13 H13B 0.9600
C13 H13C 0.9600
C14 N5 1.4605(17)
C14 C15 1.513(2)
C14 H14A 0.9700
C14 H14B 0.9700
C15 H15A 0.9600
C15 H15B 0.9600
C15 H15C 0.9600
N2 H2A 0.8600
N2 H2B 0.8600
O1 H1 0.8200

loop_
_geom_torsion_atom_site_label_1
_geom_torsion_atom_site_label_2
_geom_torsion_atom_site_label_3
_geom_torsion_atom_site_label_4
_geom_torsion
N2 C1 C2 N1 -0.10(19)
C4 C1 C2 N1 -177.30(11)
N2 C1 C2 C3 177.72(12)
C4 C1 C2 C3 0.52(18)
C1 C2 C3 N3 -157.8(17)
N1 C2 C3 N3 20.0(18)
N2 C1 C4 N4 -34(3)
C2 C1 C4 N4 144(3)
N1 C5 C6 C11 177.89(11)
N1 C5 C6 C7 -0.42(19)
C11 C6 C7 O1 179.04(11)
C5 C6 C7 O1 -2.60(19)
C11 C6 C7 C8 -0.86(18)
C5 C6 C7 C8 177.50(12)
O1 C7 C8 C9 178.17(11)
C6 C7 C8 C9 -1.92(19)
C7 C8 C9 N5 -174.50(12)
C7 C8 C9 C10 4.18(19)
N5 C9 C10 C11 174.92(12)
C8 C9 C10 C11 -3.78(19)
C9 C10 C11 C6 1.1(2)
C7 C6 C11 C10 1.27(19)
C5 C6 C11 C10 -177.16(12)
C6 C5 N1 C2 -175.56(11)
C1 C2 N1 C5 178.52(11)
C3 C2 N1 C5 0.73(17)
C8 C9 N5 C14 -3.95(19)
C10 C9 N5 C14 177.41(12)
C8 C9 N5 C12 179.09(12)
C10 C9 N5 C12 0.45(18)
C15 C14 N5 C9 -89.00(15)
C15 C14 N5 C12 88.08(14)
C13 C12 N5 C9 79.69(15)
C13 C12 N5 C14 -97.43(14)
